data_7062365
loop_
_publ_author_name
'Qian, Wang'
'Liu, Xiao-Lin'
'Tan, Bing-Chang'
'Song, Ying'
'Jiang, Long-Long'
'Wu, Xin-Tao'
'Sheng, Tian-Lu'

_publ_section_title
;
 MMCT energy change in cyanidometal-bridged trinuclear complexes by
 changing the ligand electron donating ability
;
_journal_issue 15
_journal_name_full 'New Journal of Chemistry'
_journal_page_first 7134
_journal_page_last 7142
_journal_paper_doi 10.1039/D2NJ06104J
_journal_volume 47
_journal_year 2023
_chemical_formula_moiety 'C96 H102 Fe2 N6 P4 Ru, 2(F6 P)'
_chemical_formula_sum 'C96 H102 F12 Fe2 N6 P6 Ru'
_chemical_formula_weight 1966.42
_space_group_crystal_system monoclinic
_space_group_IT_number 14
_space_group_name_Hall '-P 2ybc'
_space_group_name_H-M_alt 'P 1 21/c 1'
_atom_sites_solution_hydrogens geom
_atom_sites_solution_primary iterative
_audit_creation_date 2022-10-10
_audit_creation_method
;
Olex2 1.3
(compiled 2020.11.12 svn.r5f609507 for OlexSys, GUI svn.r6408)
;
_audit_update_record
;
2022-12-14 deposited with the CCDC.	2023-03-14 downloaded from the CCDC.
;
_cell_angle_alpha 90
_cell_angle_beta 95.9010(10)
_cell_angle_gamma 90
_cell_formula_units_Z 4
_cell_length_a 13.8590(2)
_cell_length_b 29.1427(5)
_cell_length_c 25.1916(4)
_cell_measurement_reflns_used 42529
_cell_measurement_temperature 99.99(10)
_cell_measurement_theta_max 60.3520
_cell_measurement_theta_min 2.0080
_cell_volume 10120.7(3)
_computing_cell_refinement 'CrysAlisPro 1.171.41.98a (Rigaku OD, 2021)'
_computing_data_collection 'CrysAlisPro 1.171.41.98a (Rigaku OD, 2021)'
_computing_data_reduction 'CrysAlisPro 1.171.41.98a (Rigaku OD, 2021)'
_computing_molecular_graphics 'Olex2 1.3 (Dolomanov et al., 2009)'
_computing_publication_material 'Olex2 1.3 (Dolomanov et al., 2009)'
_computing_structure_refinement 'SHELXL 2018/3 (Sheldrick, 2015)'
_computing_structure_solution 'olex2.solve 1.5-alpha (Bourhis et al., 2015)'
_diffrn_ambient_environment N~2~
_diffrn_ambient_temperature 99.99(10)
_diffrn_detector 'Hybrid Pixel Array Detector'
_diffrn_detector_area_resol_mean 10.0000
_diffrn_detector_type HyPix
_diffrn_measured_fraction_theta_full 0.951
_diffrn_measured_fraction_theta_max 0.951
_diffrn_measurement_details
;
List of Runs (angles in degrees, time in seconds):

  # Type    Start    End  Width  t~exp~   \w     \q     \k     \f   Frames
#--------------------------------------------------------------------------
  1  \w     87.00 145.00   0.50    0.13    --   71.86  97.00-175.00  116
  2  \w     79.00 145.00   0.50    0.13    --   71.86 125.00-150.00  132
  3  \w     57.00 146.00   0.50    0.13    --   71.86  38.00   0.00  178
  4  \w     56.00 145.00   0.50    0.13    --   71.86  57.00 150.00  178
  5  \w    -16.00  32.00   0.50    0.05    --   -1.56 -97.00  77.00   96
  6  \w     20.00 109.00   0.50    0.13    --   71.86-125.00  90.00  178
  7  \w     -1.00 105.00   0.50    0.13    --   71.86 -97.00  77.00  212
  8  \w     -2.00  70.00   0.50    0.13    --   71.86 -38.00  90.00  144
  9  \w     -2.00  87.00   0.50    0.13    --   71.86 -19.00  90.00  178
 10  \w    -74.00  22.00   0.50    0.05    --   -1.56 -77.00   0.00  192
 11  \w   -148.00 -87.00   0.50    0.13    --  -74.99 -97.00  77.00  122
 12  \w    -35.00  17.00   0.50    0.05    --   -1.56  97.00-175.00  104
 13  \w   -105.00  -2.00   0.50    0.13    --  -74.99  97.00-175.00  206
;
_diffrn_measurement_device 'four-circle diffractometer'
_diffrn_measurement_device_type 'ROD, Synergy Custom system, HyPix'
_diffrn_measurement_method '\w scans'
_diffrn_orient_matrix_type 'CrysAlisPro convention (1999,Acta A55,543-557)'
_diffrn_orient_matrix_UB_11 -0.0656508000
_diffrn_orient_matrix_UB_12 -0.0283645000
_diffrn_orient_matrix_UB_13 -0.0251659000
_diffrn_orient_matrix_UB_21 -0.0254306000
_diffrn_orient_matrix_UB_22 0.0327002000
_diffrn_orient_matrix_UB_23 -0.0361130000
_diffrn_orient_matrix_UB_31 0.0669652000
_diffrn_orient_matrix_UB_32 -0.0153928000
_diffrn_orient_matrix_UB_33 -0.0303243000
_diffrn_radiation_monochromator mirror
_diffrn_radiation_probe x-ray
_diffrn_radiation_type 'micro-focus metaljet'
_diffrn_radiation_wavelength 1.3405
_diffrn_reflns_av_R_equivalents 0.0916
_diffrn_reflns_av_unetI/netI 0.0700
_diffrn_reflns_Laue_measured_fraction_full 0.951
_diffrn_reflns_Laue_measured_fraction_max 0.951
_diffrn_reflns_limit_h_max 16
_diffrn_reflns_limit_h_min -14
_diffrn_reflns_limit_k_max 34
_diffrn_reflns_limit_k_min -33
_diffrn_reflns_limit_l_max 24
_diffrn_reflns_limit_l_min -29
_diffrn_reflns_number 58896
_diffrn_reflns_point_group_measured_fraction_full 0.951
_diffrn_reflns_point_group_measured_fraction_max 0.951
_diffrn_reflns_theta_full 52.929
_diffrn_reflns_theta_max 52.929
_diffrn_reflns_theta_min 2.022
_diffrn_source 'micro-focus metaljet'
_exptl_absorpt_coefficient_mu 3.334
_exptl_absorpt_correction_T_max 1.00000
_exptl_absorpt_correction_T_min 0.14716
_exptl_absorpt_correction_type multi-scan
_exptl_absorpt_process_details
;
CrysAlisPro 1.171.41.98a (Rigaku Oxford Diffraction, 2021)
Empirical absorption correction using spherical harmonics,
implemented in SCALE3 ABSPACK scaling algorithm.
;
_exptl_crystal_colour 'dark red'
_exptl_crystal_colour_modifier dark
_exptl_crystal_colour_primary red
_exptl_crystal_density_diffrn 1.291
_exptl_crystal_description block
_exptl_crystal_F_000 4056
_exptl_crystal_size_max 0.25
_exptl_crystal_size_mid 0.13
_exptl_crystal_size_min 0.12
_refine_diff_density_max 1.522
_refine_diff_density_min -1.510
_refine_diff_density_rms 0.136
_refine_ls_extinction_method none
_refine_ls_goodness_of_fit_ref 1.035
_refine_ls_hydrogen_treatment constr
_refine_ls_matrix_type full
_refine_ls_number_parameters 1116
_refine_ls_number_reflns 17029
_refine_ls_number_restraints 0
_refine_ls_restrained_S_all 1.035
_refine_ls_R_factor_all 0.0774
_refine_ls_R_factor_gt 0.0683
_refine_ls_shift/su_max 0.001
_refine_ls_shift/su_mean 0.000
_refine_ls_structure_factor_coef Fsqd
_refine_ls_weighting_details 'w=1/[\s^2^(Fo^2^)+(0.1299P)^2^+18.5478P] where P=(Fo^2^+2Fc^2^)/3'
_refine_ls_weighting_scheme calc
_refine_ls_wR_factor_gt 0.1907
_refine_ls_wR_factor_ref 0.1979
_reflns_Friedel_coverage 0.000
_reflns_number_gt 14471
_reflns_number_total 17029
_reflns_threshold_expression 'I > 2\s(I)'
_cod_data_source_file d2nj06104j2.cif
_cod_data_source_block iprpy-cn-cpfe_sq_sq
_cod_depositor_comments 'Adding full bibliography for 7062365--7062373.cif.'
_cod_database_code 7062365
_shelx_shelxl_version_number 2018/3
_chemical_oxdiff_formula 'C H O N Ru Cl Fe'
_chemical_oxdiff_usercomment 'C H O N Ru Cl Fe'
_shelx_space_group_comment
;
The symmetry employed for this shelxl refinement is uniquely defined
by the following loop, which should always be used as a source of
symmetry information in preference to the above space-group names.
They are only intended as comments.
;
_shelx_estimated_absorpt_t_max 0.690
_shelx_estimated_absorpt_t_min 0.490
_reflns_odcompleteness_completeness 93.89
_reflns_odcompleteness_iscentric 1
_reflns_odcompleteness_theta 56.82
_olex2_refinement_description
;
1. Fixed Uiso
 At 1.2 times of:
  All C(H) groups, All C(H,H) groups
 At 1.5 times of:
  All C(H,H,H) groups
2.a Ternary CH refined with riding coordinates:
 C39(H39), C47(H47), C55(H55), C63(H63)
2.b Secondary CH2 refined with riding coordinates:
 C21(H21A,H21B), C83(H83A,H83B), C84(H84A,H84B), C20(H20A,H20B)
2.c Aromatic/amide H refined with riding coordinates:
 C72(H72), C45(H45), C19(H19), C78(H78), C38(H38), C73(H73), C46(H46),
 C37(H37), C68(H68), C50(H50), C67(H67), C51(H51), C29(H29), C81(H81), C66(H66),
  C80(H80), C82(H82), C35(H35), C6(H6), C34(H34), C70(H70), C7(H7), C24(H24),
 C59(H59), C13(H13), C9(H9), C53(H53), C15(H15), C5(H5), C62(H62), C16(H16),
 C76(H76), C23(H23), C58(H58), C33(H33), C4(H4), C79(H79), C54(H54), C75(H75),
 C42(H42), C30(H30), C17(H17), C31(H31), C43(H43), C27(H27), C69(H69), C12(H12),
  C74(H74), C61(H61), C3(H3), C86(H86), C10(H10), C32(H32), C18(H18), C92(H92),
 C11(H11), C26(H26), C94(H94), C25(H25), C95(H95), C90(H90), C96(H96), C88(H88),
  C89(H89), C93(H93), C87(H87)
2.d Idealised Me refined as rotating group:
 C41(H41A,H41B,H41C), C56(H56A,H56B,H56C), C48(H48A,H48B,H48C), C64(H64A,H64B,
 H64C), C49(H49A,H49B,H49C), C57(H57A,H57B,H57C), C40(H40A,H40B,H40C), C65(H65A,
 H65B,H65C)
;
_platon_squeeze_void_probe_radius 1.20
_olex2_submission_special_instructions 'No special instructions were received'
_oxdiff_exptl_absorpt_empirical_details
;
Empirical correction (ABSPACK) includes:
- Absorption correction using spherical harmonics
- Frame scaling
;
_oxdiff_exptl_absorpt_empirical_full_max 3.232
_oxdiff_exptl_absorpt_empirical_full_min 0.448

loop_
_space_group_symop_operation_xyz
'x, y, z'
'-x, y+1/2, -z+1/2'
'-x, -y, -z'
'x, -y-1/2, z-1/2'

loop_
_atom_site_label
_atom_site_type_symbol
_atom_site_fract_x
_atom_site_fract_y
_atom_site_fract_z
_atom_site_U_iso_or_equiv
_atom_site_adp_type
_atom_site_occupancy
_atom_site_site_symmetry_order
_atom_site_calc_flag
_atom_site_refinement_flags_posn
_atom_site_refinement_flags_adp
_atom_site_refinement_flags_occupancy
_atom_site_disorder_assembly
_atom_site_disorder_group
Ru1 Ru 0.48282(2) 0.31523(2) 0.64692(2) 0.01297(11) Uani 1 1 d . . . . .
Fe1 Fe 0.31723(5) 0.31447(2) 0.45641(2) 0.01385(16) Uani 1 1 d . . . . .
Fe2 Fe 0.63687(4) 0.33208(2) 0.83887(2) 0.01312(16) Uani 1 1 d . . . . .
P1 P 0.23652(8) 0.24979(4) 0.46019(4) 0.0153(2) Uani 1 1 d . . . . .
P3 P 0.71821(8) 0.26743(4) 0.84035(4) 0.0141(2) Uani 1 1 d . . . . .
P2 P 0.18331(8) 0.34704(4) 0.47706(4) 0.0145(2) Uani 1 1 d . . . . .
P4 P 0.77266(8) 0.36365(4) 0.81864(4) 0.0156(2) Uani 1 1 d . . . . .
P08 P -0.02025(8) 0.30485(4) 0.64936(4) 0.0188(3) Uani 1 1 d . . . . .
P0B P 0.48402(15) 0.52952(6) 0.83836(6) 0.0468(4) Uani 1 1 d . . . . .
F00C F -0.13601(19) 0.30640(11) 0.64609(11) 0.0294(7) Uani 1 1 d . . . . .
F00D F 0.0954(2) 0.30358(11) 0.65247(11) 0.0310(7) Uani 1 1 d . . . . .
F00E F -0.0188(2) 0.26733(10) 0.69587(11) 0.0306(7) Uani 1 1 d . . . . .
F00F F -0.0259(2) 0.26542(10) 0.60517(10) 0.0278(6) Uani 1 1 d . . . . .
F2 F -0.0234(2) 0.34313(10) 0.60296(11) 0.0303(7) Uani 1 1 d . . . . .
F00H F -0.0134(2) 0.34532(11) 0.69308(11) 0.0308(7) Uani 1 1 d . . . . .
N4 N 0.5762(3) 0.26428(13) 0.62268(14) 0.0168(8) Uani 1 1 d . . . . .
N5 N 0.3938(3) 0.26451(13) 0.67495(14) 0.0179(8) Uani 1 1 d . . . . .
N3 N 0.5734(3) 0.36459(13) 0.61719(14) 0.0154(8) Uani 1 1 d . . . . .
F00L F 0.4850(3) 0.52629(15) 0.77448(14) 0.0623(11) Uani 1 1 d . . . . .
N2 N 0.5957(3) 0.32484(13) 0.76411(14) 0.0149(8) Uani 1 1 d . . . . .
N1 N 0.3639(3) 0.31156(12) 0.53091(14) 0.0147(8) Uani 1 1 d . . . . .
N6 N 0.3881(3) 0.36591(13) 0.67011(14) 0.0163(8) Uani 1 1 d . . . . .
F00P F 0.4839(4) 0.53320(15) 0.90086(14) 0.0686(12) Uani 1 1 d . . . . .
F00Q F 0.5527(3) 0.57287(16) 0.83805(16) 0.0682(12) Uani 1 1 d . . . . .
C72 C 0.5600(3) 0.21611(15) 0.79648(17) 0.0175(9) Uani 1 1 d . . . . .
H72 H 0.522504 0.241128 0.807138 0.021 Uiso 1 1 calc R U . . .
C45 C 0.6574(3) 0.22845(16) 0.55447(18) 0.0188(10) Uani 1 1 d . . . . .
H45 H 0.669359 0.228018 0.518009 0.023 Uiso 1 1 calc R U . . .
C2 C 0.5581(3) 0.31980(15) 0.72068(18) 0.0168(9) Uani 1 1 d . . . . .
C71 C 0.6605(3) 0.21809(15) 0.80490(17) 0.0170(9) Uani 1 1 d . . . . .
C19 C 0.2457(3) 0.18497(16) 0.37766(18) 0.0203(10) Uani 1 1 d . . . . .
H19 H 0.296013 0.170625 0.400239 0.024 Uiso 1 1 calc R U . . .
C14 C 0.1977(3) 0.22362(16) 0.39552(17) 0.0176(9) Uani 1 1 d . . . . .
C8 C 0.2942(3) 0.20110(16) 0.49622(17) 0.0187(10) Uani 1 1 d . . . . .
F00Y F 0.3919(3) 0.56111(18) 0.82881(17) 0.0711(12) Uani 1 1 d . . . . .
C78 C 0.7087(3) 0.20316(16) 0.92344(18) 0.0182(9) Uani 1 1 d . . . . .
H78 H 0.657071 0.189471 0.901187 0.022 Uiso 1 1 calc R U . . .
C38 C 0.5382(3) 0.39725(16) 0.58300(18) 0.0195(10) Uani 1 1 d . . . . .
H38 H 0.469784 0.400531 0.576394 0.023 Uiso 1 1 calc R U . . .
C77 C 0.7559(3) 0.24193(15) 0.90571(16) 0.0151(9) Uani 1 1 d . . . . .
C73 C 0.5137(4) 0.17798(17) 0.7727(2) 0.0255(11) Uani 1 1 d . . . . .
H73 H 0.444820 0.176709 0.767665 0.031 Uiso 1 1 calc R U . . .
C46 C 0.5991(3) 0.26193(15) 0.57240(18) 0.0170(9) Uani 1 1 d . . . . .
H46 H 0.573659 0.284669 0.547799 0.020 Uiso 1 1 calc R U . . .
C1 C 0.4045(3) 0.31232(14) 0.57387(19) 0.0160(9) Uani 1 1 d . . . . .
C37 C 0.5961(3) 0.42625(16) 0.55699(18) 0.0200(10) Uani 1 1 d . . . . .
H37 H 0.567328 0.448370 0.532569 0.024 Uiso 1 1 calc R U . . .
C68 C 0.6248(3) 0.34798(18) 0.91794(17) 0.0234(11) Uani 1 1 d . . . . .
H68 H 0.678027 0.346983 0.944900 0.028 Uiso 1 1 calc R U . . .
C50 C 0.3541(3) 0.26799(16) 0.72132(17) 0.0186(10) Uani 1 1 d . . . . .
H50 H 0.370587 0.293922 0.743238 0.022 Uiso 1 1 calc R U . . .
C67 C 0.5939(3) 0.38679(17) 0.88637(18) 0.0206(10) Uani 1 1 d . . . . .
H67 H 0.621638 0.416620 0.889063 0.025 Uiso 1 1 calc R U . . .
C51 C 0.2918(3) 0.23678(17) 0.73871(18) 0.0202(10) Uani 1 1 d . . . . .
H51 H 0.266780 0.241317 0.772037 0.024 Uiso 1 1 calc R U . . .
C29 C 0.2793(3) 0.42029(17) 0.53137(17) 0.0200(10) Uani 1 1 d . . . . .
H29 H 0.336453 0.407910 0.519182 0.024 Uiso 1 1 calc R U . . .
C28 C 0.1903(3) 0.39889(15) 0.51754(17) 0.0167(9) Uani 1 1 d . . . . .
C81 C 0.8579(3) 0.24329(18) 0.99019(18) 0.0232(11) Uani 1 1 d . . . . .
H81 H 0.908693 0.257057 1.012967 0.028 Uiso 1 1 calc R U . . .
C66 C 0.5152(3) 0.37297(18) 0.85060(17) 0.0224(11) Uani 1 1 d . . . . .
H66 H 0.481020 0.391799 0.824201 0.027 Uiso 1 1 calc R U . . .
C21 C 0.1257(3) 0.30556(15) 0.51829(17) 0.0177(9) Uani 1 1 d . . . . .
H21A H 0.162969 0.303308 0.553896 0.021 Uiso 1 1 calc R U . . .
H21B H 0.059005 0.315670 0.523140 0.021 Uiso 1 1 calc R U . . .
C22 C 0.0876(3) 0.36308(16) 0.42456(18) 0.0186(9) Uani 1 1 d . . . . .
C80 C 0.8128(3) 0.20461(18) 1.00643(18) 0.0225(10) Uani 1 1 d . . . . .
H80 H 0.833058 0.191332 1.040186 0.027 Uiso 1 1 calc R U . . .
C44 C 0.6992(3) 0.19518(16) 0.58905(19) 0.0212(10) Uani 1 1 d . . . . .
C83 C 0.8336(3) 0.27523(16) 0.81095(18) 0.0196(10) Uani 1 1 d . . . . .
H83A H 0.888180 0.275631 0.839595 0.023 Uiso 1 1 calc R U . . .
H83B H 0.843765 0.249336 0.786705 0.023 Uiso 1 1 calc R U . . .
C82 C 0.8292(3) 0.26256(16) 0.94001(17) 0.0182(9) Uani 1 1 d . . . . .
H82 H 0.859643 0.289736 0.929249 0.022 Uiso 1 1 calc R U . . .
C35 C 0.7329(3) 0.39052(16) 0.60335(18) 0.0203(10) Uani 1 1 d . . . . .
H35 H 0.801014 0.387769 0.612070 0.024 Uiso 1 1 calc R U . . .
C6 C 0.3572(3) 0.36792(17) 0.40730(18) 0.0218(10) Uani 1 1 d . . . . .
H6 H 0.330839 0.398039 0.405352 0.026 Uiso 1 1 calc R U . . .
C34 C 0.6705(3) 0.36205(16) 0.62737(17) 0.0185(10) Uani 1 1 d . . . . .
H34 H 0.697274 0.339729 0.652134 0.022 Uiso 1 1 calc R U . . .
C70 C 0.4950(3) 0.32657(17) 0.86028(19) 0.0220(10) Uani 1 1 d . . . . .
H70 H 0.444777 0.308801 0.841832 0.026 Uiso 1 1 calc R U . . .
C7 C 0.3205(4) 0.32921(19) 0.37670(18) 0.0255(11) Uani 1 1 d . . . . .
H7 H 0.264373 0.328868 0.351614 0.031 Uiso 1 1 calc R U . . .
C84 C 0.8312(3) 0.32031(16) 0.77998(17) 0.0178(9) Uani 1 1 d . . . . .
H84A H 0.794230 0.316357 0.744499 0.021 Uiso 1 1 calc R U . . .
H84B H 0.897941 0.330069 0.774710 0.021 Uiso 1 1 calc R U . . .
C85 C 0.8666(3) 0.37981(16) 0.87213(18) 0.0207(10) Uani 1 1 d . . . . .
C24 C -0.0797(4) 0.3631(2) 0.3854(2) 0.0320(12) Uani 1 1 d . . . . .
H24 H -0.144634 0.352997 0.386195 0.038 Uiso 1 1 calc R U . . .
C59 C 0.3586(4) 0.43617(17) 0.71557(19) 0.0264(11) Uani 1 1 d . . . . .
H59 H 0.384637 0.462434 0.734236 0.032 Uiso 1 1 calc R U . . .
C13 C 0.3956(4) 0.19891(17) 0.50571(18) 0.0230(10) Uani 1 1 d . . . . .
H13 H 0.433714 0.224093 0.496093 0.028 Uiso 1 1 calc R U . . .
C52 C 0.2643(3) 0.19829(18) 0.70836(19) 0.0233(10) Uani 1 1 d . . . . .
C9 C 0.2394(4) 0.16359(18) 0.51094(19) 0.0267(11) Uani 1 1 d . . . . .
H9 H 0.170581 0.164567 0.505153 0.032 Uiso 1 1 calc R U . . .
C53 C 0.3072(4) 0.19394(17) 0.66060(19) 0.0253(11) Uani 1 1 d . . . . .
H53 H 0.292944 0.167922 0.638443 0.030 Uiso 1 1 calc R U . . .
C39 C 0.7610(3) 0.45437(16) 0.53708(18) 0.0206(10) Uani 1 1 d . . . . .
H39 H 0.720865 0.466806 0.505043 0.025 Uiso 1 1 calc R U . . .
C15 C 0.1248(3) 0.24388(17) 0.36107(18) 0.0218(10) Uani 1 1 d . . . . .
H15 H 0.092840 0.270411 0.372449 0.026 Uiso 1 1 calc R U . . .
C5 C 0.4388(3) 0.35369(17) 0.44062(18) 0.0200(10) Uani 1 1 d . . . . .
H5 H 0.476881 0.372243 0.465716 0.024 Uiso 1 1 calc R U . . .
C62 C 0.2916(3) 0.36115(16) 0.66106(17) 0.0187(9) Uani 1 1 d . . . . .
H62 H 0.266979 0.334940 0.641733 0.022 Uiso 1 1 calc R U . . .
C16 C 0.0979(3) 0.22629(18) 0.31066(18) 0.0235(11) Uani 1 1 d . . . . .
H16 H 0.047309 0.240357 0.288036 0.028 Uiso 1 1 calc R U . . .
C76 C 0.7141(4) 0.18072(17) 0.78962(18) 0.0239(11) Uani 1 1 d . . . . .
H76 H 0.782866 0.181188 0.796167 0.029 Uiso 1 1 calc R U . . .
C36 C 0.6960(3) 0.42331(15) 0.56629(18) 0.0179(9) Uani 1 1 d . . . . .
C23 C -0.0084(3) 0.34938(18) 0.42503(19) 0.0246(11) Uani 1 1 d . . . . .
H23 H -0.025661 0.330214 0.453054 0.029 Uiso 1 1 calc R U . . .
C58 C 0.4200(4) 0.40364(17) 0.69752(18) 0.0218(10) Uani 1 1 d . . . . .
H58 H 0.487974 0.408066 0.704778 0.026 Uiso 1 1 calc R U . . .
C33 C 0.1069(3) 0.41750(17) 0.53586(18) 0.0216(10) Uani 1 1 d . . . . .
H33 H 0.046053 0.402812 0.527575 0.026 Uiso 1 1 calc R U . . .
C47 C 0.7664(3) 0.15851(17) 0.57105(19) 0.0237(10) Uani 1 1 d . . . . .
H47 H 0.782028 0.166813 0.534372 0.028 Uiso 1 1 calc R U . . .
C55 C 0.1929(4) 0.16344(19) 0.7249(2) 0.0304(12) Uani 1 1 d . . . . .
H55 H 0.170886 0.174033 0.759461 0.036 Uiso 1 1 calc R U . . .
C4 C 0.4543(4) 0.30642(18) 0.43013(19) 0.0249(11) Uani 1 1 d . . . . .
H4 H 0.504769 0.287891 0.447102 0.030 Uiso 1 1 calc R U . . .
C79 C 0.7371(4) 0.18472(16) 0.97336(18) 0.0204(10) Uani 1 1 d . . . . .
H79 H 0.704829 0.158414 0.985135 0.024 Uiso 1 1 calc R U . . .
C60 C 0.2587(4) 0.43047(18) 0.7064(2) 0.0288(12) Uani 1 1 d . . . . .
C54 C 0.3690(3) 0.22673(17) 0.64568(18) 0.0217(10) Uani 1 1 d . . . . .
H54 H 0.396258 0.222784 0.612879 0.026 Uiso 1 1 calc R U . . .
C75 C 0.6685(4) 0.14306(17) 0.76511(18) 0.0255(11) Uani 1 1 d . . . . .
H75 H 0.705702 0.117997 0.754275 0.031 Uiso 1 1 calc R U . . .
C91 C 0.7703(4) 0.41406(17) 0.77623(18) 0.0220(10) Uani 1 1 d . . . . .
C42 C 0.6141(4) 0.23123(18) 0.65622(19) 0.0254(11) Uani 1 1 d . . . . .
H42 H 0.598172 0.231382 0.692022 0.030 Uiso 1 1 calc R U . . .
C30 C 0.2851(4) 0.45963(16) 0.56286(18) 0.0222(10) Uani 1 1 d . . . . .
H30 H 0.346109 0.473787 0.572650 0.027 Uiso 1 1 calc R U . . .
C17 C 0.1452(4) 0.18807(17) 0.29342(19) 0.0250(11) Uani 1 1 d . . . . .
H17 H 0.127145 0.175667 0.258951 0.030 Uiso 1 1 calc R U . . .
C31 C 0.2012(4) 0.47801(16) 0.57985(18) 0.0234(11) Uani 1 1 d . . . . .
H31 H 0.204780 0.505021 0.601084 0.028 Uiso 1 1 calc R U . . .
C43 C 0.6748(4) 0.19725(18) 0.64082(19) 0.0284(12) Uani 1 1 d . . . . .
H43 H 0.700035 0.175025 0.666122 0.034 Uiso 1 1 calc R U . . .
C27 C 0.1101(4) 0.39162(18) 0.38276(19) 0.0256(11) Uani 1 1 d . . . . .
H27 H 0.175130 0.401504 0.381403 0.031 Uiso 1 1 calc R U . . .
C20 C 0.1229(3) 0.25909(16) 0.49076(18) 0.0181(9) Uani 1 1 d . . . . .
H20A H 0.067100 0.257859 0.462908 0.022 Uiso 1 1 calc R U . . .
H20B H 0.114570 0.234553 0.517085 0.022 Uiso 1 1 calc R U . . .
C69 C 0.5621(4) 0.31117(18) 0.90188(19) 0.0238(11) Uani 1 1 d . . . . .
H69 H 0.564834 0.281176 0.916741 0.029 Uiso 1 1 calc R U . . .
C12 C 0.4402(4) 0.16084(18) 0.5287(2) 0.0305(12) Uani 1 1 d . . . . .
H12 H 0.508893 0.159895 0.535109 0.037 Uiso 1 1 calc R U . . .
C74 C 0.5679(4) 0.14202(18) 0.75636(19) 0.0287(12) Uani 1 1 d . . . . .
H74 H 0.536292 0.116352 0.739025 0.034 Uiso 1 1 calc R U . . .
C61 C 0.2260(4) 0.39186(17) 0.6780(2) 0.0253(11) Uani 1 1 d . . . . .
H61 H 0.158349 0.386611 0.670263 0.030 Uiso 1 1 calc R U . . .
F02R F 0.4121(5) 0.48645(17) 0.83774(18) 0.101(2) Uani 1 1 d . . . . .
C3 C 0.3820(4) 0.29177(19) 0.39031(19) 0.0261(11) Uani 1 1 d . . . . .
H3 H 0.375982 0.261872 0.375305 0.031 Uiso 1 1 calc R U . . .
C86 C 0.9627(4) 0.3692(2) 0.8704(2) 0.0369(14) Uani 1 1 d . . . . .
H86 H 0.982181 0.352521 0.840931 0.044 Uiso 1 1 calc R U . . .
C10 C 0.2848(4) 0.12546(18) 0.5337(2) 0.0321(12) Uani 1 1 d . . . . .
H10 H 0.246984 0.100186 0.543344 0.039 Uiso 1 1 calc R U . . .
C32 C 0.1128(4) 0.45734(18) 0.56612(19) 0.0273(11) Uani 1 1 d . . . . .
H32 H 0.055571 0.470433 0.577434 0.033 Uiso 1 1 calc R U . . .
C41 C 0.8464(4) 0.42930(19) 0.5173(2) 0.0345(13) Uani 1 1 d . . . . .
H41A H 0.886857 0.416211 0.547821 0.052 Uiso 1 1 calc R U . . .
H41B H 0.885021 0.450871 0.498454 0.052 Uiso 1 1 calc R U . . .
H41C H 0.822524 0.404623 0.493030 0.052 Uiso 1 1 calc R U . . .
C18 C 0.2193(4) 0.16800(19) 0.32705(19) 0.0276(11) Uani 1 1 d . . . . .
H18 H 0.252434 0.142089 0.314956 0.033 Uiso 1 1 calc R U . . .
F02Y F 0.5730(5) 0.4966(2) 0.84668(19) 0.113(2) Uani 1 1 d . . . . .
C92 C 0.6876(4) 0.4403(2) 0.7670(2) 0.0363(13) Uani 1 1 d . . . . .
H92 H 0.630547 0.431248 0.782144 0.044 Uiso 1 1 calc R U . . .
C11 C 0.3853(4) 0.1233(2) 0.5428(2) 0.0356(13) Uani 1 1 d . . . . .
H11 H 0.416255 0.096783 0.558340 0.043 Uiso 1 1 calc R U . . .
C26 C 0.0385(4) 0.4058(2) 0.3431(2) 0.0353(13) Uani 1 1 d . . . . .
H26 H 0.054637 0.425121 0.314972 0.042 Uiso 1 1 calc R U . . .
C94 C 0.7662(4) 0.49320(19) 0.7135(2) 0.0354(13) Uani 1 1 d . . . . .
H94 H 0.765287 0.520596 0.693024 0.042 Uiso 1 1 calc R U . . .
C56 C 0.2424(4) 0.11605(19) 0.7351(2) 0.0360(13) Uani 1 1 d . . . . .
H56A H 0.196414 0.094591 0.748732 0.054 Uiso 1 1 calc R U . . .
H56B H 0.299224 0.119409 0.761336 0.054 Uiso 1 1 calc R U . . .
H56C H 0.262808 0.104206 0.701578 0.054 Uiso 1 1 calc R U . . .
C25 C -0.0564(4) 0.3913(2) 0.3450(2) 0.0328(13) Uani 1 1 d . . . . .
H25 H -0.105456 0.401022 0.318249 0.039 Uiso 1 1 calc R U . . .
C48 C 0.8610(4) 0.1565(2) 0.6068(2) 0.0392(14) Uani 1 1 d . . . . .
H48A H 0.848140 0.147270 0.642870 0.059 Uiso 1 1 calc R U . . .
H48B H 0.891843 0.186761 0.608241 0.059 Uiso 1 1 calc R U . . .
H48C H 0.904305 0.134024 0.592604 0.059 Uiso 1 1 calc R U . . .
C64 C 0.2207(4) 0.51221(19) 0.7322(2) 0.0377(13) Uani 1 1 d . . . . .
H64A H 0.274216 0.513111 0.760791 0.056 Uiso 1 1 calc R U . . .
H64B H 0.167891 0.531993 0.741622 0.056 Uiso 1 1 calc R U . . .
H64C H 0.243628 0.523090 0.698876 0.056 Uiso 1 1 calc R U . . .
C49 C 0.7155(4) 0.11197(18) 0.5675(2) 0.0340(13) Uani 1 1 d . . . . .
H49A H 0.759676 0.088677 0.555768 0.051 Uiso 1 1 calc R U . . .
H49B H 0.657514 0.113778 0.541811 0.051 Uiso 1 1 calc R U . . .
H49C H 0.696601 0.103587 0.602666 0.051 Uiso 1 1 calc R U . . .
C95 C 0.8501(5) 0.4666(2) 0.7206(2) 0.0432(15) Uani 1 1 d . . . . .
H95 H 0.906043 0.475500 0.704304 0.052 Uiso 1 1 calc R U . . .
C90 C 0.8407(4) 0.4042(2) 0.9162(2) 0.0393(15) Uani 1 1 d . . . . .
H90 H 0.774549 0.411740 0.918585 0.047 Uiso 1 1 calc R U . . .
C96 C 0.8517(4) 0.4272(2) 0.7515(2) 0.0353(13) Uani 1 1 d . . . . .
H96 H 0.908673 0.408877 0.755849 0.042 Uiso 1 1 calc R U . . .
C63 C 0.1848(5) 0.4642(2) 0.7250(3) 0.0457(16) Uani 1 1 d . . . . .
H63 H 0.132408 0.465907 0.694598 0.055 Uiso 1 1 calc R U . . .
C57 C 0.1038(4) 0.1601(2) 0.6847(3) 0.0449(16) Uani 1 1 d . . . . .
H57A H 0.121878 0.146605 0.651507 0.067 Uiso 1 1 calc R U . . .
H57B H 0.077052 0.190897 0.677407 0.067 Uiso 1 1 calc R U . . .
H57C H 0.054949 0.140799 0.699190 0.067 Uiso 1 1 calc R U . . .
C88 C 1.0069(4) 0.4069(2) 0.9542(2) 0.0434(15) Uani 1 1 d . . . . .
H88 H 1.054795 0.416217 0.981777 0.052 Uiso 1 1 calc R U . . .
C89 C 0.9112(4) 0.4176(3) 0.9567(2) 0.0493(18) Uani 1 1 d . . . . .
H89 H 0.892671 0.434361 0.986437 0.059 Uiso 1 1 calc R U . . .
C40 C 0.7958(5) 0.49502(19) 0.5717(2) 0.0372(13) Uani 1 1 d . . . . .
H40A H 0.739655 0.512349 0.581533 0.056 Uiso 1 1 calc R U . . .
H40B H 0.836215 0.514980 0.551863 0.056 Uiso 1 1 calc R U . . .
H40C H 0.833872 0.483951 0.604128 0.056 Uiso 1 1 calc R U . . .
C93 C 0.6860(5) 0.4798(2) 0.7360(2) 0.0462(17) Uani 1 1 d . . . . .
H93 H 0.628268 0.497558 0.730505 0.055 Uiso 1 1 calc R U . . .
C87 C 1.0324(4) 0.3829(3) 0.9118(3) 0.0514(18) Uani 1 1 d . . . . .
H87 H 1.098553 0.375083 0.910001 0.062 Uiso 1 1 calc R U . . .
C65 C 0.1370(6) 0.4450(2) 0.7695(3) 0.072(3) Uani 1 1 d . . . . .
H65A H 0.109739 0.414843 0.759242 0.108 Uiso 1 1 calc R U . . .
H65B H 0.084935 0.465573 0.778022 0.108 Uiso 1 1 calc R U . . .
H65C H 0.184643 0.441666 0.800797 0.108 Uiso 1 1 calc R U . . .

loop_
_atom_site_aniso_label
_atom_site_aniso_U_11
_atom_site_aniso_U_22
_atom_site_aniso_U_33
_atom_site_aniso_U_23
_atom_site_aniso_U_13
_atom_site_aniso_U_12
Ru1 0.01239(19) 0.00941(19) 0.01714(19) 0.00007(12) 0.00171(13) 0.00032(12)
Fe1 0.0108(3) 0.0137(4) 0.0173(3) -0.0012(2) 0.0026(2) 0.0001(2)
Fe2 0.0123(3) 0.0104(3) 0.0170(3) 0.0007(3) 0.0030(2) 0.0006(2)
P1 0.0134(6) 0.0129(6) 0.0192(5) -0.0023(4) 0.0003(4) -0.0003(4)
P3 0.0138(6) 0.0106(6) 0.0180(5) 0.0021(4) 0.0018(4) 0.0010(4)
P2 0.0120(5) 0.0122(6) 0.0192(5) 0.0005(4) 0.0019(4) -0.0003(4)
P4 0.0152(6) 0.0117(6) 0.0200(5) 0.0001(4) 0.0028(4) -0.0010(4)
P08 0.0150(6) 0.0216(7) 0.0200(6) -0.0007(5) 0.0026(4) 0.0010(5)
P0B 0.0763(12) 0.0238(8) 0.0390(8) -0.0018(6) 0.0000(8) 0.0022(8)
F00C 0.0148(15) 0.0391(19) 0.0346(15) 0.0051(13) 0.0037(11) 0.0018(12)
F00D 0.0152(15) 0.0394(19) 0.0382(16) -0.0084(14) 0.0020(12) 0.0031(13)
F00E 0.0375(17) 0.0269(17) 0.0271(14) 0.0086(12) 0.0018(12) 0.0014(13)
F00F 0.0316(16) 0.0228(16) 0.0287(14) -0.0069(12) 0.0018(12) 0.0018(12)
F2 0.0371(18) 0.0236(16) 0.0319(15) 0.0046(12) 0.0120(12) 0.0033(13)
F00H 0.0342(17) 0.0288(17) 0.0308(15) -0.0091(13) 0.0101(12) -0.0010(13)
N4 0.0138(19) 0.015(2) 0.0224(19) 0.0020(15) 0.0059(14) -0.0008(15)
N5 0.017(2) 0.015(2) 0.0223(19) 0.0001(16) 0.0070(15) 0.0006(16)
N3 0.0122(19) 0.012(2) 0.0235(18) -0.0033(15) 0.0061(14) 0.0022(15)
F00L 0.084(3) 0.057(3) 0.045(2) -0.0060(18) 0.0042(19) 0.011(2)
N2 0.0170(19) 0.0090(19) 0.0182(19) 0.0023(15) -0.0010(15) 0.0029(15)
N1 0.0132(19) 0.012(2) 0.0190(19) -0.0007(14) 0.0013(15) -0.0008(14)
N6 0.0145(19) 0.013(2) 0.0221(18) 0.0028(15) 0.0071(14) 0.0009(15)
F00P 0.110(4) 0.052(3) 0.043(2) -0.0045(18) 0.005(2) -0.024(2)
F00Q 0.071(3) 0.067(3) 0.065(2) 0.009(2) 0.001(2) -0.021(2)
C72 0.024(3) 0.006(2) 0.023(2) 0.0024(17) 0.0018(18) 0.0006(18)
C45 0.020(2) 0.015(2) 0.022(2) 0.0003(18) 0.0049(18) -0.0026(19)
C2 0.014(2) 0.009(2) 0.030(3) 0.0033(18) 0.0118(19) 0.0010(17)
C71 0.028(3) 0.005(2) 0.018(2) 0.0015(17) 0.0033(18) -0.0001(18)
C19 0.018(2) 0.018(3) 0.025(2) -0.0014(19) 0.0026(18) -0.0005(18)
C14 0.015(2) 0.017(2) 0.020(2) -0.0024(18) 0.0019(17) -0.0059(18)
C8 0.025(3) 0.008(2) 0.023(2) -0.0044(18) -0.0010(18) 0.0038(19)
F00Y 0.056(3) 0.090(4) 0.069(3) -0.002(2) 0.014(2) 0.008(2)
C78 0.017(2) 0.012(2) 0.026(2) 0.0002(19) 0.0053(18) 0.0018(18)
C38 0.018(2) 0.012(2) 0.029(2) -0.0002(19) 0.0023(18) -0.0002(18)
C77 0.014(2) 0.013(2) 0.019(2) 0.0006(17) 0.0027(16) 0.0053(17)
C73 0.025(3) 0.017(3) 0.035(3) 0.006(2) 0.005(2) -0.006(2)
C46 0.016(2) 0.008(2) 0.028(2) -0.0002(18) 0.0013(17) 0.0004(17)
C1 0.015(2) 0.004(2) 0.030(3) 0.0033(17) 0.0106(19) 0.0026(16)
C37 0.020(2) 0.013(2) 0.027(2) 0.0029(19) 0.0008(18) 0.0005(18)
C68 0.019(2) 0.035(3) 0.016(2) -0.007(2) 0.0017(17) 0.005(2)
C50 0.021(2) 0.013(2) 0.022(2) -0.0018(18) 0.0008(18) -0.0018(18)
C67 0.019(2) 0.016(2) 0.029(2) -0.0062(19) 0.0101(19) 0.0028(19)
C51 0.021(2) 0.017(2) 0.024(2) 0.0035(19) 0.0070(18) 0.0038(19)
C29 0.017(2) 0.018(3) 0.025(2) 0.0022(19) 0.0009(18) 0.0014(19)
C28 0.016(2) 0.011(2) 0.024(2) 0.0049(18) 0.0073(17) 0.0031(17)
C81 0.018(2) 0.031(3) 0.020(2) -0.004(2) 0.0010(18) 0.005(2)
C66 0.023(3) 0.020(3) 0.024(2) 0.0021(19) 0.0040(19) 0.008(2)
C21 0.021(2) 0.012(2) 0.022(2) -0.0031(18) 0.0067(18) -0.0006(18)
C22 0.017(2) 0.011(2) 0.027(2) -0.0024(19) 0.0017(18) 0.0014(18)
C80 0.024(3) 0.023(3) 0.020(2) 0.005(2) 0.0024(18) 0.007(2)
C44 0.020(2) 0.011(2) 0.034(3) -0.0004(19) 0.0063(19) 0.0007(19)
C83 0.017(2) 0.016(2) 0.027(2) 0.0019(19) 0.0083(18) 0.0012(19)
C82 0.016(2) 0.013(2) 0.026(2) -0.0031(18) 0.0054(18) 0.0017(18)
C35 0.015(2) 0.017(2) 0.030(2) 0.002(2) 0.0013(18) -0.0003(18)
C6 0.024(3) 0.018(3) 0.026(2) 0.0071(19) 0.0109(19) -0.001(2)
C34 0.017(2) 0.016(2) 0.023(2) 0.0052(19) 0.0039(17) 0.0014(18)
C70 0.013(2) 0.023(3) 0.032(2) -0.005(2) 0.0094(19) -0.0013(19)
C7 0.023(3) 0.034(3) 0.021(2) 0.002(2) 0.0050(19) -0.005(2)
C84 0.014(2) 0.020(3) 0.021(2) 0.0016(18) 0.0075(17) 0.0006(18)
C85 0.022(3) 0.012(2) 0.027(2) 0.0045(19) -0.0016(19) -0.0036(19)
C24 0.013(3) 0.039(3) 0.043(3) 0.005(3) -0.002(2) -0.007(2)
C59 0.034(3) 0.014(2) 0.033(3) -0.006(2) 0.009(2) -0.002(2)
C13 0.027(3) 0.013(2) 0.028(2) -0.004(2) -0.0024(19) 0.003(2)
C52 0.021(3) 0.020(3) 0.029(2) 0.003(2) 0.0007(19) -0.001(2)
C9 0.029(3) 0.019(3) 0.032(3) -0.001(2) 0.003(2) -0.003(2)
C53 0.033(3) 0.014(2) 0.028(2) -0.001(2) 0.001(2) -0.007(2)
C39 0.020(2) 0.012(2) 0.030(2) 0.0080(19) 0.0016(19) 0.0015(19)
C15 0.019(2) 0.018(3) 0.029(2) -0.001(2) 0.0047(19) -0.0006(19)
C5 0.014(2) 0.022(3) 0.025(2) 0.000(2) 0.0061(17) -0.0037(19)
C62 0.018(2) 0.013(2) 0.025(2) 0.0006(19) 0.0028(18) -0.0009(18)
C16 0.015(2) 0.031(3) 0.023(2) 0.003(2) -0.0034(18) -0.008(2)
C76 0.029(3) 0.019(3) 0.023(2) 0.0016(19) 0.002(2) 0.002(2)
C36 0.021(2) 0.008(2) 0.025(2) 0.0006(18) 0.0047(18) 0.0007(18)
C23 0.015(2) 0.029(3) 0.029(2) 0.008(2) 0.0014(19) -0.006(2)
C58 0.022(3) 0.018(3) 0.026(2) 0.001(2) 0.0068(19) -0.002(2)
C33 0.019(2) 0.017(3) 0.029(2) -0.001(2) 0.0080(19) -0.0025(19)
C47 0.022(3) 0.020(3) 0.031(2) 0.000(2) 0.010(2) 0.004(2)
C55 0.025(3) 0.026(3) 0.041(3) 0.003(2) 0.008(2) -0.006(2)
C4 0.019(3) 0.028(3) 0.030(3) -0.005(2) 0.013(2) 0.005(2)
C79 0.028(3) 0.013(2) 0.021(2) 0.0040(18) 0.0040(19) 0.0014(19)
C60 0.030(3) 0.017(3) 0.042(3) 0.004(2) 0.016(2) 0.004(2)
C54 0.025(3) 0.018(3) 0.022(2) -0.0042(19) 0.0044(18) -0.006(2)
C75 0.041(3) 0.011(2) 0.024(2) 0.0012(19) 0.001(2) 0.001(2)
C91 0.026(3) 0.016(2) 0.024(2) -0.0027(19) 0.0033(19) -0.005(2)
C42 0.027(3) 0.024(3) 0.026(2) 0.009(2) 0.008(2) 0.011(2)
C30 0.027(3) 0.014(2) 0.025(2) 0.0042(19) -0.0002(19) -0.003(2)
C17 0.028(3) 0.025(3) 0.021(2) -0.005(2) 0.001(2) -0.013(2)
C31 0.037(3) 0.010(2) 0.024(2) -0.0034(19) 0.007(2) -0.002(2)
C43 0.037(3) 0.021(3) 0.028(3) 0.009(2) 0.010(2) 0.011(2)
C27 0.015(2) 0.027(3) 0.034(3) 0.008(2) -0.0008(19) -0.004(2)
C20 0.015(2) 0.014(2) 0.026(2) -0.0007(18) 0.0031(17) 0.0005(18)
C69 0.023(3) 0.025(3) 0.027(2) 0.007(2) 0.017(2) 0.003(2)
C12 0.029(3) 0.024(3) 0.038(3) 0.001(2) -0.001(2) 0.005(2)
C74 0.043(3) 0.014(3) 0.028(2) 0.000(2) -0.003(2) -0.007(2)
C61 0.024(3) 0.015(3) 0.038(3) 0.003(2) 0.009(2) 0.000(2)
F02R 0.177(6) 0.060(3) 0.064(3) 0.003(2) 0.003(3) -0.054(4)
C3 0.026(3) 0.026(3) 0.028(2) -0.010(2) 0.015(2) -0.004(2)
C86 0.021(3) 0.041(4) 0.047(3) -0.018(3) -0.006(2) 0.006(2)
C10 0.049(4) 0.012(3) 0.034(3) 0.005(2) 0.000(2) -0.004(2)
C32 0.032(3) 0.021(3) 0.031(3) 0.001(2) 0.015(2) 0.004(2)
C41 0.026(3) 0.023(3) 0.058(3) 0.007(3) 0.019(2) 0.000(2)
C18 0.033(3) 0.023(3) 0.027(2) -0.010(2) 0.006(2) -0.006(2)
F02Y 0.167(6) 0.100(4) 0.072(3) 0.013(3) 0.016(3) 0.090(4)
C92 0.029(3) 0.036(3) 0.045(3) 0.018(3) 0.009(2) 0.012(2)
C11 0.043(3) 0.021(3) 0.041(3) -0.001(2) -0.005(2) 0.009(2)
C26 0.026(3) 0.040(4) 0.039(3) 0.016(3) 0.003(2) -0.003(2)
C94 0.054(4) 0.020(3) 0.032(3) 0.009(2) 0.006(2) -0.003(3)
C56 0.032(3) 0.023(3) 0.053(3) 0.010(3) 0.005(3) -0.009(2)
C25 0.021(3) 0.037(3) 0.038(3) 0.010(2) -0.007(2) 0.004(2)
C48 0.032(3) 0.034(3) 0.051(3) -0.007(3) 0.001(3) 0.014(3)
C64 0.039(3) 0.022(3) 0.053(3) -0.001(3) 0.012(3) 0.008(2)
C49 0.033(3) 0.017(3) 0.053(3) -0.007(2) 0.011(2) 0.005(2)
C95 0.039(3) 0.034(4) 0.057(4) 0.019(3) 0.010(3) -0.007(3)
C90 0.016(3) 0.064(4) 0.038(3) -0.020(3) 0.005(2) -0.010(3)
C96 0.030(3) 0.024(3) 0.053(3) 0.015(3) 0.008(2) 0.001(2)
C63 0.043(4) 0.023(3) 0.076(4) -0.003(3) 0.031(3) 0.006(3)
C57 0.023(3) 0.031(3) 0.078(4) 0.011(3) -0.004(3) -0.009(2)
C88 0.032(3) 0.050(4) 0.044(3) -0.006(3) -0.015(3) 0.000(3)
C89 0.029(3) 0.083(6) 0.035(3) -0.028(3) 0.004(2) -0.014(3)
C40 0.052(4) 0.019(3) 0.043(3) 0.000(2) 0.014(3) -0.011(3)
C93 0.047(4) 0.041(4) 0.054(4) 0.026(3) 0.020(3) 0.023(3)
C87 0.023(3) 0.060(5) 0.068(4) -0.026(4) -0.013(3) 0.012(3)
C65 0.089(6) 0.033(4) 0.108(6) 0.004(4) 0.076(5) 0.017(4)

loop_
_atom_type_symbol
_atom_type_description
_atom_type_scat_dispersion_real
_atom_type_scat_dispersion_imag
_atom_type_scat_source
C C 0.0137 0.0067 'International Tables Vol C Tables 4.2.6.8 and 6.1.1.4'
H H 0.0000 0.0000 'International Tables Vol C Tables 4.2.6.8 and 6.1.1.4'
F F 0.0583 0.0400 'International Tables Vol C Tables 4.2.6.8 and 6.1.1.4'
Fe Fe -0.2673 2.5550 'International Tables Vol C Tables 4.2.6.8 and 6.1.1.4'
N N 0.0241 0.0134 'International Tables Vol C Tables 4.2.6.8 and 6.1.1.4'
P P 0.2543 0.3332 'International Tables Vol C Tables 4.2.6.8 and 6.1.1.4'
Ru Ru -0.0760 2.5955 'International Tables Vol C Tables 4.2.6.8 and 6.1.1.4'

loop_
_geom_angle_atom_site_label_1
_geom_angle_atom_site_label_2
_geom_angle_atom_site_label_3
_geom_angle
_geom_angle_site_symmetry_1
_geom_angle_site_symmetry_3
_geom_angle_publ_flag
N5 Ru1 N4 90.05(15) . . ?
N5 Ru1 N3 178.26(14) . . ?
N5 Ru1 N6 89.76(15) . . ?
N3 Ru1 N4 88.38(14) . . ?
N3 Ru1 N6 91.80(14) . . ?
N6 Ru1 N4 179.13(14) . . ?
C2 Ru1 N4 92.20(16) . . ?
C2 Ru1 N5 90.16(16) . . ?
C2 Ru1 N3 90.67(16) . . ?
C2 Ru1 N6 88.65(16) . . ?
C2 Ru1 C1 178.09(17) . . ?
C1 Ru1 N4 89.71(15) . . ?
C1 Ru1 N5 89.85(16) . . ?
C1 Ru1 N3 89.37(16) . . ?
C1 Ru1 N6 89.44(15) . . ?
P2 Fe1 P1 85.07(5) . . ?
N1 Fe1 P1 92.36(11) . . ?
N1 Fe1 P2 89.73(11) . . ?
N1 Fe1 C6 121.70(17) . . ?
N1 Fe1 C7 157.29(18) . . ?
N1 Fe1 C5 90.76(17) . . ?
N1 Fe1 C4 94.53(18) . . ?
N1 Fe1 C3 129.64(19) . . ?
C6 Fe1 P1 145.90(14) . . ?
C6 Fe1 P2 95.73(14) . . ?
C6 Fe1 C5 38.88(18) . . ?
C7 Fe1 P1 106.46(15) . . ?
C7 Fe1 P2 104.17(15) . . ?
C7 Fe1 C6 40.2(2) . . ?
C7 Fe1 C5 66.72(19) . . ?
C7 Fe1 C4 66.6(2) . . ?
C7 Fe1 C3 39.7(2) . . ?
C5 Fe1 P1 153.29(14) . . ?
C5 Fe1 P2 121.48(14) . . ?
C4 Fe1 P1 113.62(15) . . ?
C4 Fe1 P2 160.57(15) . . ?
C4 Fe1 C6 66.0(2) . . ?
C4 Fe1 C5 39.67(19) . . ?
C3 Fe1 P1 91.46(15) . . ?
C3 Fe1 P2 140.62(15) . . ?
C3 Fe1 C6 66.6(2) . . ?
C3 Fe1 C5 66.55(19) . . ?
C3 Fe1 C4 39.52(19) . . ?
P3 Fe2 P4 85.00(5) . . ?
N2 Fe2 P3 91.31(11) . . ?
N2 Fe2 P4 89.66(12) . . ?
N2 Fe2 C68 157.32(17) . . ?
N2 Fe2 C67 124.35(17) . . ?
N2 Fe2 C66 92.17(16) . . ?
N2 Fe2 C70 92.95(17) . . ?
N2 Fe2 C69 126.56(19) . . ?
C68 Fe2 P3 105.56(15) . . ?
C68 Fe2 P4 106.54(15) . . ?
C68 Fe2 C67 39.75(19) . . ?
C68 Fe2 C66 66.05(18) . . ?
C68 Fe2 C70 66.37(19) . . ?
C68 Fe2 C69 39.9(2) . . ?
C67 Fe2 P3 144.26(13) . . ?
C67 Fe2 P4 96.47(14) . . ?
C66 Fe2 P3 154.04(14) . . ?
C66 Fe2 P4 120.73(15) . . ?
C66 Fe2 C67 38.73(18) . . ?
C70 Fe2 P3 115.06(15) . . ?
C70 Fe2 P4 159.67(15) . . ?
C70 Fe2 C67 65.58(19) . . ?
C70 Fe2 C66 39.06(19) . . ?
C69 Fe2 P3 91.78(14) . . ?
C69 Fe2 P4 143.74(15) . . ?
C69 Fe2 C67 66.22(19) . . ?
C69 Fe2 C66 65.75(19) . . ?
C69 Fe2 C70 39.24(19) . . ?
C14 P1 Fe1 115.04(15) . . ?
C14 P1 C20 104.4(2) . . ?
C8 P1 Fe1 119.31(16) . . ?
C8 P1 C14 101.1(2) . . ?
C8 P1 C20 104.8(2) . . ?
C20 P1 Fe1 110.63(15) . . ?
C71 P3 Fe2 117.90(15) . . ?
C71 P3 C77 100.9(2) . . ?
C71 P3 C83 104.7(2) . . ?
C77 P3 Fe2 117.51(14) . . ?
C77 P3 C83 103.4(2) . . ?
C83 P3 Fe2 110.65(16) . . ?
C28 P2 Fe1 119.63(15) . . ?
C28 P2 C21 103.4(2) . . ?
C28 P2 C22 100.7(2) . . ?
C21 P2 Fe1 106.13(15) . . ?
C21 P2 C22 104.6(2) . . ?
C22 P2 Fe1 120.37(15) . . ?
C84 P4 Fe2 105.68(15) . . ?
C84 P4 C85 104.3(2) . . ?
C85 P4 Fe2 119.72(15) . . ?
C91 P4 Fe2 120.71(17) . . ?
C91 P4 C84 103.1(2) . . ?
C91 P4 C85 101.1(2) . . ?
F00C P08 F00E 89.67(16) . . ?
F00C P08 F2 89.49(16) . . ?
F00C P08 F00H 90.15(16) . . ?
F00D P08 F00C 179.7(2) . . ?
F00D P08 F00E 90.64(17) . . ?
F00D P08 F2 90.20(17) . . ?
F00D P08 F00H 89.73(16) . . ?
F00E P08 F2 178.94(18) . . ?
F00E P08 F00H 90.24(17) . . ?
F00F P08 F00C 90.41(16) . . ?
F00F P08 F00D 89.69(16) . . ?
F00F P08 F00E 90.85(17) . . ?
F00F P08 F2 89.81(16) . . ?
F00F P08 F00H 178.78(18) . . ?
F00H P08 F2 89.11(17) . . ?
F00P P0B F00L 179.3(3) . . ?
F00P P0B F00Q 90.8(2) . . ?
F00P P0B F02R 89.9(2) . . ?
F00Q P0B F00L 88.6(2) . . ?
F00Q P0B F02R 178.4(3) . . ?
F00Y P0B F00L 88.4(2) . . ?
F00Y P0B F00P 91.6(3) . . ?
F00Y P0B F00Q 90.6(3) . . ?
F00Y P0B F02R 87.9(3) . . ?
F02R P0B F00L 90.8(2) . . ?
F02Y P0B F00L 90.6(3) . . ?
F02Y P0B F00P 89.4(3) . . ?
F02Y P0B F00Q 91.4(4) . . ?
F02Y P0B F00Y 177.7(4) . . ?
F02Y P0B F02R 90.1(4) . . ?
C46 N4 Ru1 121.6(3) . . ?
C46 N4 C42 116.1(4) . . ?
C42 N4 Ru1 122.2(3) . . ?
C50 N5 Ru1 123.2(3) . . ?
C50 N5 C54 115.6(4) . . ?
C54 N5 Ru1 121.2(3) . . ?
C38 N3 Ru1 121.6(3) . . ?
C38 N3 C34 116.9(4) . . ?
C34 N3 Ru1 121.2(3) . . ?
C2 N2 Fe2 170.9(4) . . ?
C1 N1 Fe1 170.2(4) . . ?
C62 N6 Ru1 121.4(3) . . ?
C62 N6 C58 116.1(4) . . ?
C58 N6 Ru1 122.3(3) . . ?
C71 C72 H72 119.6 . . ?
C73 C72 H72 119.6 . . ?
C73 C72 C71 120.8(4) . . ?
C46 C45 H45 119.6 . . ?
C46 C45 C44 120.8(4) . . ?
C44 C45 H45 119.6 . . ?
N2 C2 Ru1 174.6(4) . . ?
C72 C71 P3 119.2(3) . . ?
C72 C71 C76 118.7(4) . . ?
C76 C71 P3 122.0(4) . . ?
C14 C19 H19 120.2 . . ?
C18 C19 H19 120.2 . . ?
C18 C19 C14 119.5(5) . . ?
C19 C14 P1 120.9(3) . . ?
C15 C14 P1 120.4(4) . . ?
C15 C14 C19 118.5(4) . . ?
C13 C8 P1 120.0(4) . . ?
C13 C8 C9 118.7(4) . . ?
C9 C8 P1 121.1(4) . . ?
C77 C78 H78 119.9 . . ?
C79 C78 H78 119.9 . . ?
C79 C78 C77 120.2(4) . . ?
N3 C38 H38 118.3 . . ?
N3 C38 C37 123.3(4) . . ?
C37 C38 H38 118.3 . . ?
C78 C77 P3 120.9(3) . . ?
C82 C77 P3 120.1(3) . . ?
C82 C77 C78 118.9(4) . . ?
C72 C73 H73 120.1 . . ?
C74 C73 C72 119.7(5) . . ?
C74 C73 H73 120.1 . . ?
N4 C46 C45 123.5(4) . . ?
N4 C46 H46 118.2 . . ?
C45 C46 H46 118.2 . . ?
N1 C1 Ru1 176.4(4) . . ?
C38 C37 H37 119.9 . . ?
C38 C37 C36 120.3(4) . . ?
C36 C37 H37 119.9 . . ?
Fe2 C68 H68 123.3 . . ?
C67 C68 Fe2 71.9(3) . . ?
C67 C68 H68 126.2 . . ?
C69 C68 Fe2 70.3(3) . . ?
C69 C68 H68 126.2 . . ?
C69 C68 C67 107.6(4) . . ?
N5 C50 H50 118.0 . . ?
N5 C50 C51 124.1(4) . . ?
C51 C50 H50 118.0 . . ?
Fe2 C67 H67 126.5 . . ?
C68 C67 Fe2 68.3(3) . . ?
C68 C67 H67 126.2 . . ?
C66 C67 Fe2 70.5(3) . . ?
C66 C67 C68 107.5(4) . . ?
C66 C67 H67 126.2 . . ?
C50 C51 H51 119.6 . . ?
C50 C51 C52 120.8(4) . . ?
C52 C51 H51 119.6 . . ?
C28 C29 H29 119.7 . . ?
C30 C29 H29 119.7 . . ?
C30 C29 C28 120.6(4) . . ?
C29 C28 P2 120.4(3) . . ?
C29 C28 C33 119.0(4) . . ?
C33 C28 P2 120.6(4) . . ?
C80 C81 H81 119.9 . . ?
C80 C81 C82 120.1(4) . . ?
C82 C81 H81 119.9 . . ?
Fe2 C66 H66 125.2 . . ?
C67 C66 Fe2 70.8(3) . . ?
C67 C66 H66 125.7 . . ?
C67 C66 C70 108.7(4) . . ?
C70 C66 Fe2 70.0(3) . . ?
C70 C66 H66 125.7 . . ?
P2 C21 H21A 109.9 . . ?
P2 C21 H21B 109.9 . . ?
H21A C21 H21B 108.3 . . ?
C20 C21 P2 108.8(3) . . ?
C20 C21 H21A 109.9 . . ?
C20 C21 H21B 109.9 . . ?
C23 C22 P2 122.8(4) . . ?
C23 C22 C27 117.6(4) . . ?
C27 C22 P2 119.5(4) . . ?
C81 C80 H80 120.0 . . ?
C81 C80 C79 120.0(4) . . ?
C79 C80 H80 120.0 . . ?
C45 C44 C47 122.2(4) . . ?
C43 C44 C45 115.7(4) . . ?
C43 C44 C47 122.0(4) . . ?
P3 C83 H83A 109.7 . . ?
P3 C83 H83B 109.7 . . ?
H83A C83 H83B 108.2 . . ?
C84 C83 P3 109.7(3) . . ?
C84 C83 H83A 109.7 . . ?
C84 C83 H83B 109.7 . . ?
C77 C82 C81 120.3(4) . . ?
C77 C82 H82 119.8 . . ?
C81 C82 H82 119.8 . . ?
C34 C35 H35 120.0 . . ?
C34 C35 C36 120.0(4) . . ?
C36 C35 H35 120.0 . . ?
Fe1 C6 H6 126.4 . . ?
C7 C6 Fe1 68.4(3) . . ?
C7 C6 H6 126.0 . . ?
C5 C6 Fe1 70.9(3) . . ?
C5 C6 H6 126.0 . . ?
C5 C6 C7 108.1(4) . . ?
N3 C34 C35 122.8(4) . . ?
N3 C34 H34 118.6 . . ?
C35 C34 H34 118.6 . . ?
Fe2 C70 H70 125.1 . . ?
C66 C70 Fe2 71.0(3) . . ?
C66 C70 H70 126.0 . . ?
C69 C70 Fe2 69.5(3) . . ?
C69 C70 C66 108.0(4) . . ?
C69 C70 H70 126.0 . . ?
Fe1 C7 H7 123.3 . . ?
C6 C7 Fe1 71.4(3) . . ?
C6 C7 H7 126.1 . . ?
C3 C7 Fe1 70.9(3) . . ?
C3 C7 C6 107.9(4) . . ?
C3 C7 H7 126.1 . . ?
P4 C84 H84A 110.1 . . ?
P4 C84 H84B 110.1 . . ?
C83 C84 P4 108.0(3) . . ?
C83 C84 H84A 110.1 . . ?
C83 C84 H84B 110.1 . . ?
H84A C84 H84B 108.4 . . ?
C86 C85 P4 122.4(4) . . ?
C86 C85 C90 118.0(5) . . ?
C90 C85 P4 119.6(4) . . ?
C23 C24 H24 119.9 . . ?
C25 C24 H24 119.9 . . ?
C25 C24 C23 120.1(5) . . ?
C58 C59 H59 120.0 . . ?
C58 C59 C60 120.0(5) . . ?
C60 C59 H59 120.0 . . ?
C8 C13 H13 119.7 . . ?
C12 C13 C8 120.6(5) . . ?
C12 C13 H13 119.7 . . ?
C51 C52 C53 115.4(4) . . ?
C51 C52 C55 122.9(4) . . ?
C53 C52 C55 121.7(5) . . ?
C8 C9 H9 119.9 . . ?
C10 C9 C8 120.2(5) . . ?
C10 C9 H9 119.9 . . ?
C52 C53 H53 119.7 . . ?
C54 C53 C52 120.5(5) . . ?
C54 C53 H53 119.7 . . ?
C36 C39 H39 107.3 . . ?
C36 C39 C40 110.8(4) . . ?
C41 C39 H39 107.3 . . ?
C41 C39 C36 113.1(4) . . ?
C41 C39 C40 110.6(4) . . ?
C40 C39 H39 107.3 . . ?
C14 C15 H15 119.2 . . ?
C16 C15 C14 121.6(5) . . ?
C16 C15 H15 119.2 . . ?
Fe1 C5 H5 125.7 . . ?
C6 C5 Fe1 70.2(3) . . ?
C6 C5 H5 126.2 . . ?
C6 C5 C4 107.7(4) . . ?
C4 C5 Fe1 69.4(3) . . ?
C4 C5 H5 126.2 . . ?
N6 C62 H62 118.0 . . ?
N6 C62 C61 124.0(4) . . ?
C61 C62 H62 118.0 . . ?
C15 C16 H16 120.2 . . ?
C17 C16 C15 119.6(4) . . ?
C17 C16 H16 120.2 . . ?
C71 C76 H76 119.6 . . ?
C75 C76 C71 120.8(5) . . ?
C75 C76 H76 119.6 . . ?
C37 C36 C35 116.6(4) . . ?
C37 C36 C39 120.9(4) . . ?
C35 C36 C39 122.5(4) . . ?
C22 C23 H23 119.3 . . ?
C24 C23 C22 121.4(4) . . ?
C24 C23 H23 119.3 . . ?
N6 C58 C59 123.2(5) . . ?
N6 C58 H58 118.4 . . ?
C59 C58 H58 118.4 . . ?
C28 C33 H33 119.9 . . ?
C32 C33 C28 120.2(5) . . ?
C32 C33 H33 119.9 . . ?
C44 C47 H47 107.7 . . ?
C44 C47 C49 110.4(4) . . ?
C48 C47 C44 111.7(4) . . ?
C48 C47 H47 107.7 . . ?
C48 C47 C49 111.5(5) . . ?
C49 C47 H47 107.7 . . ?
C52 C55 H55 107.5 . . ?
C52 C55 C56 110.7(4) . . ?
C52 C55 C57 111.7(5) . . ?
C56 C55 H55 107.5 . . ?
C57 C55 H55 107.5 . . ?
C57 C55 C56 111.7(5) . . ?
Fe1 C4 H4 125.0 . . ?
C5 C4 Fe1 70.9(3) . . ?
C5 C4 H4 125.8 . . ?
C3 C4 Fe1 69.9(3) . . ?
C3 C4 C5 108.4(4) . . ?
C3 C4 H4 125.8 . . ?
C78 C79 C80 120.4(4) . . ?
C78 C79 H79 119.8 . . ?
C80 C79 H79 119.8 . . ?
C59 C60 C63 124.1(5) . . ?
C61 C60 C59 116.8(5) . . ?
C61 C60 C63 119.1(5) . . ?
N5 C54 C53 123.6(4) . . ?
N5 C54 H54 118.2 . . ?
C53 C54 H54 118.2 . . ?
C76 C75 H75 120.2 . . ?
C76 C75 C74 119.6(5) . . ?
C74 C75 H75 120.2 . . ?
C92 C91 P4 120.9(4) . . ?
C92 C91 C96 117.9(5) . . ?
C96 C91 P4 121.2(4) . . ?
N4 C42 H42 118.5 . . ?
N4 C42 C43 123.0(4) . . ?
C43 C42 H42 118.5 . . ?
C29 C30 H30 120.3 . . ?
C31 C30 C29 119.5(5) . . ?
C31 C30 H30 120.3 . . ?
C16 C17 H17 120.3 . . ?
C16 C17 C18 119.4(4) . . ?
C18 C17 H17 120.3 . . ?
C30 C31 H31 119.8 . . ?
C32 C31 C30 120.4(4) . . ?
C32 C31 H31 119.8 . . ?
C44 C43 H43 119.6 . . ?
C42 C43 C44 120.8(5) . . ?
C42 C43 H43 119.6 . . ?
C22 C27 H27 119.5 . . ?
C26 C27 C22 121.1(5) . . ?
C26 C27 H27 119.5 . . ?
P1 C20 H20A 109.7 . . ?
P1 C20 H20B 109.7 . . ?
C21 C20 P1 109.8(3) . . ?
C21 C20 H20A 109.7 . . ?
C21 C20 H20B 109.7 . . ?
H20A C20 H20B 108.2 . . ?
Fe2 C69 H69 124.6 . . ?
C68 C69 Fe2 69.8(3) . . ?
C68 C69 H69 125.9 . . ?
C70 C69 Fe2 71.3(3) . . ?
C70 C69 C68 108.2(4) . . ?
C70 C69 H69 125.9 . . ?
C13 C12 H12 119.8 . . ?
C13 C12 C11 120.5(5) . . ?
C11 C12 H12 119.8 . . ?
C73 C74 C75 120.4(5) . . ?
C73 C74 H74 119.8 . . ?
C75 C74 H74 119.8 . . ?
C62 C61 C60 119.8(5) . . ?
C62 C61 H61 120.1 . . ?
C60 C61 H61 120.1 . . ?
Fe1 C3 H3 125.6 . . ?
C7 C3 Fe1 69.3(3) . . ?
C7 C3 C4 107.9(5) . . ?
C7 C3 H3 126.0 . . ?
C4 C3 Fe1 70.6(3) . . ?
C4 C3 H3 126.0 . . ?
C85 C86 H86 119.7 . . ?
C85 C86 C87 120.6(5) . . ?
C87 C86 H86 119.7 . . ?
C9 C10 H10 119.6 . . ?
C9 C10 C11 120.9(5) . . ?
C11 C10 H10 119.6 . . ?
C33 C32 H32 119.8 . . ?
C31 C32 C33 120.3(5) . . ?
C31 C32 H32 119.8 . . ?
C39 C41 H41A 109.5 . . ?
C39 C41 H41B 109.5 . . ?
C39 C41 H41C 109.5 . . ?
H41A C41 H41B 109.5 . . ?
H41A C41 H41C 109.5 . . ?
H41B C41 H41C 109.5 . . ?
C19 C18 C17 121.4(5) . . ?
C19 C18 H18 119.3 . . ?
C17 C18 H18 119.3 . . ?
C91 C92 H92 119.3 . . ?
C91 C92 C93 121.3(5) . . ?
C93 C92 H92 119.3 . . ?
C12 C11 H11 120.5 . . ?
C10 C11 C12 119.1(5) . . ?
C10 C11 H11 120.5 . . ?
C27 C26 H26 120.2 . . ?
C25 C26 C27 119.5(5) . . ?
C25 C26 H26 120.2 . . ?
C95 C94 H94 120.1 . . ?
C93 C94 H94 120.1 . . ?
C93 C94 C95 119.7(5) . . ?
C55 C56 H56A 109.5 . . ?
C55 C56 H56B 109.5 . . ?
C55 C56 H56C 109.5 . . ?
H56A C56 H56B 109.5 . . ?
H56A C56 H56C 109.5 . . ?
H56B C56 H56C 109.5 . . ?
C24 C25 C26 120.3(5) . . ?
C24 C25 H25 119.9 . . ?
C26 C25 H25 119.9 . . ?
C47 C48 H48A 109.5 . . ?
C47 C48 H48B 109.5 . . ?
C47 C48 H48C 109.5 . . ?
H48A C48 H48B 109.5 . . ?
H48A C48 H48C 109.5 . . ?
H48B C48 H48C 109.5 . . ?
H64A C64 H64B 109.5 . . ?
H64A C64 H64C 109.5 . . ?
H64B C64 H64C 109.5 . . ?
C63 C64 H64A 109.5 . . ?
C63 C64 H64B 109.5 . . ?
C63 C64 H64C 109.5 . . ?
C47 C49 H49A 109.5 . . ?
C47 C49 H49B 109.5 . . ?
C47 C49 H49C 109.5 . . ?
H49A C49 H49B 109.5 . . ?
H49A C49 H49C 109.5 . . ?
H49B C49 H49C 109.5 . . ?
C94 C95 H95 120.1 . . ?
C96 C95 C94 119.9(5) . . ?
C96 C95 H95 120.1 . . ?
C85 C90 H90 119.8 . . ?
C89 C90 C85 120.5(5) . . ?
C89 C90 H90 119.8 . . ?
C91 C96 H96 119.7 . . ?
C95 C96 C91 120.7(5) . . ?
C95 C96 H96 119.7 . . ?
C60 C63 H63 104.7 . . ?
C64 C63 C60 114.5(5) . . ?
C64 C63 H63 104.7 . . ?
C65 C63 C60 110.9(5) . . ?
C65 C63 C64 115.9(6) . . ?
C65 C63 H63 104.7 . . ?
C55 C57 H57A 109.5 . . ?
C55 C57 H57B 109.5 . . ?
C55 C57 H57C 109.5 . . ?
H57A C57 H57B 109.5 . . ?
H57A C57 H57C 109.5 . . ?
H57B C57 H57C 109.5 . . ?
C89 C88 H88 120.4 . . ?
C87 C88 H88 120.4 . . ?
C87 C88 C89 119.2(5) . . ?
C90 C89 H89 119.7 . . ?
C88 C89 C90 120.7(5) . . ?
C88 C89 H89 119.7 . . ?
C39 C40 H40A 109.5 . . ?
C39 C40 H40B 109.5 . . ?
C39 C40 H40C 109.5 . . ?
H40A C40 H40B 109.5 . . ?
H40A C40 H40C 109.5 . . ?
H40B C40 H40C 109.5 . . ?
C92 C93 H93 119.8 . . ?
C94 C93 C92 120.4(6) . . ?
C94 C93 H93 119.8 . . ?
C86 C87 H87 119.4 . . ?
C88 C87 C86 121.1(6) . . ?
C88 C87 H87 119.4 . . ?
C63 C65 H65A 109.5 . . ?
C63 C65 H65B 109.5 . . ?
C63 C65 H65C 109.5 . . ?
H65A C65 H65B 109.5 . . ?
H65A C65 H65C 109.5 . . ?
H65B C65 H65C 109.5 . . ?

loop_
_geom_bond_atom_site_label_1
_geom_bond_atom_site_label_2
_geom_bond_distance
_geom_bond_site_symmetry_2
_geom_bond_publ_flag
Ru1 N4 2.101(4) . ?
Ru1 N5 2.094(4) . ?
Ru1 N3 2.098(4) . ?
Ru1 N6 2.099(4) . ?
Ru1 C2 2.040(5) . ?
Ru1 C1 2.040(5) . ?
Fe1 P1 2.1991(13) . ?
Fe1 P2 2.1942(13) . ?
Fe1 N1 1.923(4) . ?
Fe1 C6 2.099(5) . ?
Fe1 C7 2.058(5) . ?
Fe1 C5 2.107(5) . ?
Fe1 C4 2.088(5) . ?
Fe1 C3 2.079(5) . ?
Fe2 P3 2.1938(13) . ?
Fe2 P4 2.2011(13) . ?
Fe2 N2 1.923(4) . ?
Fe2 C68 2.068(4) . ?
Fe2 C67 2.115(5) . ?
Fe2 C66 2.111(5) . ?
Fe2 C70 2.097(5) . ?
Fe2 C69 2.075(4) . ?
P1 C14 1.829(4) . ?
P1 C8 1.824(5) . ?
P1 C20 1.843(4) . ?
P3 C71 1.832(5) . ?
P3 C77 1.833(4) . ?
P3 C83 1.845(4) . ?
P2 C28 1.820(5) . ?
P2 C21 1.829(5) . ?
P2 C22 1.834(5) . ?
P4 C84 1.834(5) . ?
P4 C85 1.836(5) . ?
P4 C91 1.815(5) . ?
P08 F00C 1.599(3) . ?
P08 F00D 1.598(3) . ?
P08 F00E 1.601(3) . ?
P08 F00F 1.596(3) . ?
P08 F2 1.613(3) . ?
P08 F00H 1.610(3) . ?
P0B F00L 1.614(4) . ?
P0B F00P 1.578(4) . ?
P0B F00Q 1.582(5) . ?
P0B F00Y 1.572(5) . ?
P0B F02R 1.602(5) . ?
P0B F02Y 1.560(5) . ?
N4 C46 1.339(6) . ?
N4 C42 1.351(6) . ?
N5 C50 1.346(6) . ?
N5 C54 1.350(6) . ?
N3 C38 1.341(6) . ?
N3 C34 1.346(6) . ?
N2 C2 1.171(6) . ?
N1 C1 1.167(6) . ?
N6 C62 1.341(6) . ?
N6 C58 1.349(6) . ?
C72 H72 0.9500 . ?
C72 C71 1.389(7) . ?
C72 C73 1.388(7) . ?
C45 H45 0.9500 . ?
C45 C46 1.373(6) . ?
C45 C44 1.390(7) . ?
C71 C76 1.395(7) . ?
C19 H19 0.9500 . ?
C19 C14 1.406(7) . ?
C19 C18 1.381(7) . ?
C14 C15 1.393(6) . ?
C8 C13 1.403(7) . ?
C8 C9 1.403(7) . ?
C78 H78 0.9500 . ?
C78 C77 1.401(6) . ?
C78 C79 1.387(6) . ?
C38 H38 0.9500 . ?
C38 C37 1.377(6) . ?
C77 C82 1.400(6) . ?
C73 H73 0.9500 . ?
C73 C74 1.376(7) . ?
C46 H46 0.9500 . ?
C37 H37 0.9500 . ?
C37 C36 1.383(6) . ?
C68 H68 0.9500 . ?
C68 C67 1.423(7) . ?
C68 C69 1.414(7) . ?
C50 H50 0.9500 . ?
C50 C51 1.357(7) . ?
C67 H67 0.9500 . ?
C67 C66 1.401(7) . ?
C51 H51 0.9500 . ?
C51 C52 1.389(7) . ?
C29 H29 0.9500 . ?
C29 C28 1.394(6) . ?
C29 C30 1.392(7) . ?
C28 C33 1.397(6) . ?
C81 H81 0.9500 . ?
C81 C80 1.372(7) . ?
C81 C82 1.403(6) . ?
C66 H66 0.9500 . ?
C66 C70 1.407(7) . ?
C21 H21A 0.9900 . ?
C21 H21B 0.9900 . ?
C21 C20 1.520(6) . ?
C22 C23 1.391(6) . ?
C22 C27 1.402(7) . ?
C80 H80 0.9500 . ?
C80 C79 1.397(7) . ?
C44 C47 1.517(6) . ?
C44 C43 1.382(7) . ?
C83 H83A 0.9900 . ?
C83 H83B 0.9900 . ?
C83 C84 1.527(6) . ?
C82 H82 0.9500 . ?
C35 H35 0.9500 . ?
C35 C34 1.382(6) . ?
C35 C36 1.396(6) . ?
C6 H6 0.9500 . ?
C6 C7 1.430(7) . ?
C6 C5 1.400(7) . ?
C34 H34 0.9500 . ?
C70 H70 0.9500 . ?
C70 C69 1.401(7) . ?
C7 H7 0.9500 . ?
C7 C3 1.406(8) . ?
C84 H84A 0.9900 . ?
C84 H84B 0.9900 . ?
C85 C86 1.372(7) . ?
C85 C90 1.396(7) . ?
C24 H24 0.9500 . ?
C24 C23 1.390(7) . ?
C24 C25 1.371(8) . ?
C59 H59 0.9500 . ?
C59 C58 1.382(7) . ?
C59 C60 1.389(7) . ?
C13 H13 0.9500 . ?
C13 C12 1.369(7) . ?
C52 C53 1.401(7) . ?
C52 C55 1.507(7) . ?
C9 H9 0.9500 . ?
C9 C10 1.373(7) . ?
C53 H53 0.9500 . ?
C53 C54 1.363(7) . ?
C39 H39 1.0000 . ?
C39 C36 1.520(6) . ?
C39 C41 1.517(7) . ?
C39 C40 1.520(7) . ?
C15 H15 0.9500 . ?
C15 C16 1.385(6) . ?
C5 H5 0.9500 . ?
C5 C4 1.423(7) . ?
C62 H62 0.9500 . ?
C62 C61 1.374(7) . ?
C16 H16 0.9500 . ?
C16 C17 1.384(7) . ?
C76 H76 0.9500 . ?
C76 C75 1.380(7) . ?
C23 H23 0.9500 . ?
C58 H58 0.9500 . ?
C33 H33 0.9500 . ?
C33 C32 1.387(7) . ?
C47 H47 1.0000 . ?
C47 C48 1.514(7) . ?
C47 C49 1.527(7) . ?
C55 H55 1.0000 . ?
C55 C56 1.552(8) . ?
C55 C57 1.518(8) . ?
C4 H4 0.9500 . ?
C4 C3 1.409(7) . ?
C79 H79 0.9500 . ?
C60 C61 1.385(7) . ?
C60 C63 1.528(7) . ?
C54 H54 0.9500 . ?
C75 H75 0.9500 . ?
C75 C74 1.390(8) . ?
C91 C92 1.378(7) . ?
C91 C96 1.396(7) . ?
C42 H42 0.9500 . ?
C42 C43 1.381(7) . ?
C30 H30 0.9500 . ?
C30 C31 1.387(7) . ?
C17 H17 0.9500 . ?
C17 C18 1.392(7) . ?
C31 H31 0.9500 . ?
C31 C32 1.377(7) . ?
C43 H43 0.9500 . ?
C27 H27 0.9500 . ?
C27 C26 1.397(7) . ?
C20 H20A 0.9900 . ?
C20 H20B 0.9900 . ?
C69 H69 0.9500 . ?
C12 H12 0.9500 . ?
C12 C11 1.398(8) . ?
C74 H74 0.9500 . ?
C61 H61 0.9500 . ?
C3 H3 0.9500 . ?
C86 H86 0.9500 . ?
C86 C87 1.404(8) . ?
C10 H10 0.9500 . ?
C10 C11 1.389(8) . ?
C32 H32 0.9500 . ?
C41 H41A 0.9800 . ?
C41 H41B 0.9800 . ?
C41 H41C 0.9800 . ?
C18 H18 0.9500 . ?
C92 H92 0.9500 . ?
C92 C93 1.390(8) . ?
C11 H11 0.9500 . ?
C26 H26 0.9500 . ?
C26 C25 1.385(7) . ?
C94 H94 0.9500 . ?
C94 C95 1.392(8) . ?
C94 C93 1.357(8) . ?
C56 H56A 0.9800 . ?
C56 H56B 0.9800 . ?
C56 H56C 0.9800 . ?
C25 H25 0.9500 . ?
C48 H48A 0.9800 . ?
C48 H48B 0.9800 . ?
C48 H48C 0.9800 . ?
C64 H64A 0.9800 . ?
C64 H64B 0.9800 . ?
C64 H64C 0.9800 . ?
C64 C63 1.489(8) . ?
C49 H49A 0.9800 . ?
C49 H49B 0.9800 . ?
C49 H49C 0.9800 . ?
C95 H95 0.9500 . ?
C95 C96 1.388(8) . ?
C90 H90 0.9500 . ?
C90 C89 1.395(7) . ?
C96 H96 0.9500 . ?
C63 H63 1.0000 . ?
C63 C65 1.470(9) . ?
C57 H57A 0.9800 . ?
C57 H57B 0.9800 . ?
C57 H57C 0.9800 . ?
C88 H88 0.9500 . ?
C88 C89 1.372(9) . ?
C88 C87 1.354(9) . ?
C89 H89 0.9500 . ?
C40 H40A 0.9800 . ?
C40 H40B 0.9800 . ?
C40 H40C 0.9800 . ?
C93 H93 0.9500 . ?
C87 H87 0.9500 . ?
C65 H65A 0.9800 . ?
C65 H65B 0.9800 . ?
C65 H65C 0.9800 . ?

loop_
_geom_torsion_atom_site_label_1
_geom_torsion_atom_site_label_2
_geom_torsion_atom_site_label_3
_geom_torsion_atom_site_label_4
_geom_torsion
_geom_torsion_site_symmetry_1
_geom_torsion_site_symmetry_2
_geom_torsion_site_symmetry_3
_geom_torsion_site_symmetry_4
_geom_torsion_publ_flag
Ru1 N4 C46 C45 -178.0(3) . . . . ?
Ru1 N4 C42 C43 179.4(4) . . . . ?
Ru1 N5 C50 C51 176.1(4) . . . . ?
Ru1 N5 C54 C53 -176.2(4) . . . . ?
Ru1 N3 C38 C37 -170.8(3) . . . . ?
Ru1 N3 C34 C35 171.9(3) . . . . ?
Ru1 N6 C62 C61 176.1(4) . . . . ?
Ru1 N6 C58 C59 -176.5(3) . . . . ?
Fe1 P1 C14 C19 104.6(4) . . . . ?
Fe1 P1 C14 C15 -70.2(4) . . . . ?
Fe1 P1 C8 C13 -21.2(4) . . . . ?
Fe1 P1 C8 C9 164.2(3) . . . . ?
Fe1 P1 C20 C21 -14.5(3) . . . . ?
Fe1 P2 C28 C29 5.8(4) . . . . ?
Fe1 P2 C28 C33 -173.2(3) . . . . ?
Fe1 P2 C21 C20 -48.7(3) . . . . ?
Fe1 P2 C22 C23 127.1(4) . . . . ?
Fe1 P2 C22 C27 -55.1(4) . . . . ?
Fe1 C6 C7 C3 -61.9(3) . . . . ?
Fe1 C6 C5 C4 59.6(3) . . . . ?
Fe1 C7 C3 C4 -60.3(3) . . . . ?
Fe1 C5 C4 C3 60.1(3) . . . . ?
Fe1 C4 C3 C7 59.5(3) . . . . ?
Fe2 P3 C71 C72 -24.7(4) . . . . ?
Fe2 P3 C71 C76 160.2(3) . . . . ?
Fe2 P3 C77 C78 105.6(3) . . . . ?
Fe2 P3 C77 C82 -70.9(4) . . . . ?
Fe2 P3 C83 C84 -15.1(4) . . . . ?
Fe2 P4 C84 C83 -50.1(3) . . . . ?
Fe2 P4 C85 C86 133.4(4) . . . . ?
Fe2 P4 C85 C90 -47.4(5) . . . . ?
Fe2 P4 C91 C92 16.7(5) . . . . ?
Fe2 P4 C91 C96 -162.6(4) . . . . ?
Fe2 C68 C67 C66 59.8(3) . . . . ?
Fe2 C68 C69 C70 -61.2(3) . . . . ?
Fe2 C67 C66 C70 60.0(3) . . . . ?
Fe2 C66 C70 C69 59.9(3) . . . . ?
Fe2 C70 C69 C68 60.3(3) . . . . ?
P1 C14 C15 C16 176.2(4) . . . . ?
P1 C8 C13 C12 -174.5(4) . . . . ?
P1 C8 C9 C10 174.1(4) . . . . ?
P3 C71 C76 C75 177.0(4) . . . . ?
P3 C77 C82 C81 179.7(3) . . . . ?
P3 C83 C84 P4 40.5(4) . . . . ?
P2 C28 C33 C32 -179.2(4) . . . . ?
P2 C21 C20 P1 39.2(4) . . . . ?
P2 C22 C23 C24 178.3(4) . . . . ?
P2 C22 C27 C26 -177.9(4) . . . . ?
P4 C85 C86 C87 179.0(5) . . . . ?
P4 C85 C90 C89 -178.7(5) . . . . ?
P4 C91 C92 C93 177.9(5) . . . . ?
P4 C91 C96 C95 -177.8(5) . . . . ?
N4 C42 C43 C44 -0.7(9) . . . . ?
N5 C50 C51 C52 -0.4(7) . . . . ?
N3 C38 C37 C36 -1.4(7) . . . . ?
N6 C62 C61 C60 -0.2(7) . . . . ?
C72 C71 C76 C75 2.0(7) . . . . ?
C72 C73 C74 C75 2.0(7) . . . . ?
C45 C44 C47 C48 127.9(5) . . . . ?
C45 C44 C47 C49 -107.4(5) . . . . ?
C45 C44 C43 C42 -1.3(8) . . . . ?
C71 P3 C77 C78 -24.0(4) . . . . ?
C71 P3 C77 C82 159.5(4) . . . . ?
C71 P3 C83 C84 112.9(3) . . . . ?
C71 C72 C73 C74 -1.1(7) . . . . ?
C71 C76 C75 C74 -1.1(7) . . . . ?
C19 C14 C15 C16 1.3(7) . . . . ?
C14 P1 C8 C13 106.0(4) . . . . ?
C14 P1 C8 C9 -68.6(4) . . . . ?
C14 P1 C20 C21 -138.7(3) . . . . ?
C14 C19 C18 C17 -0.7(7) . . . . ?
C14 C15 C16 C17 -1.0(7) . . . . ?
C8 P1 C14 C19 -25.4(4) . . . . ?
C8 P1 C14 C15 159.9(4) . . . . ?
C8 P1 C20 C21 115.4(3) . . . . ?
C8 C13 C12 C11 0.4(8) . . . . ?
C8 C9 C10 C11 0.3(8) . . . . ?
C78 C77 C82 C81 3.1(6) . . . . ?
C38 N3 C34 C35 -1.6(6) . . . . ?
C38 C37 C36 C35 -1.0(7) . . . . ?
C38 C37 C36 C39 178.7(4) . . . . ?
C77 P3 C71 C72 104.6(4) . . . . ?
C77 P3 C71 C76 -70.4(4) . . . . ?
C77 P3 C83 C84 -141.8(3) . . . . ?
C77 C78 C79 C80 0.1(7) . . . . ?
C73 C72 C71 P3 -176.1(3) . . . . ?
C73 C72 C71 C76 -0.9(6) . . . . ?
C46 N4 C42 C43 1.4(7) . . . . ?
C46 C45 C44 C47 -178.2(4) . . . . ?
C46 C45 C44 C43 2.6(7) . . . . ?
C68 C67 C66 Fe2 -58.5(3) . . . . ?
C68 C67 C66 C70 1.5(5) . . . . ?
C50 N5 C54 C53 0.8(7) . . . . ?
C50 C51 C52 C53 1.8(7) . . . . ?
C50 C51 C52 C55 -177.9(4) . . . . ?
C67 C68 C69 Fe2 62.6(3) . . . . ?
C67 C68 C69 C70 1.4(5) . . . . ?
C67 C66 C70 Fe2 -60.5(3) . . . . ?
C67 C66 C70 C69 -0.6(5) . . . . ?
C51 C52 C53 C54 -1.8(7) . . . . ?
C51 C52 C55 C56 -116.0(5) . . . . ?
C51 C52 C55 C57 118.8(6) . . . . ?
C29 C28 C33 C32 1.7(7) . . . . ?
C29 C30 C31 C32 0.6(7) . . . . ?
C28 P2 C21 C20 -175.4(3) . . . . ?
C28 P2 C22 C23 -99.0(4) . . . . ?
C28 P2 C22 C27 78.8(4) . . . . ?
C28 C29 C30 C31 -1.0(7) . . . . ?
C28 C33 C32 C31 -2.2(7) . . . . ?
C81 C80 C79 C78 1.7(7) . . . . ?
C66 C70 C69 Fe2 -60.8(3) . . . . ?
C66 C70 C69 C68 -0.5(5) . . . . ?
C21 P2 C28 C29 123.5(4) . . . . ?
C21 P2 C28 C33 -55.6(4) . . . . ?
C21 P2 C22 C23 8.0(5) . . . . ?
C21 P2 C22 C27 -174.2(4) . . . . ?
C22 P2 C28 C29 -128.5(4) . . . . ?
C22 P2 C28 C33 52.4(4) . . . . ?
C22 P2 C21 C20 79.6(3) . . . . ?
C22 C27 C26 C25 0.0(9) . . . . ?
C80 C81 C82 C77 -1.4(7) . . . . ?
C44 C45 C46 N4 -2.1(7) . . . . ?
C83 P3 C71 C72 -148.2(3) . . . . ?
C83 P3 C71 C76 36.8(4) . . . . ?
C83 P3 C77 C78 -132.2(4) . . . . ?
C83 P3 C77 C82 51.3(4) . . . . ?
C82 C81 C80 C79 -1.0(7) . . . . ?
C6 C7 C3 Fe1 62.2(3) . . . . ?
C6 C7 C3 C4 1.9(5) . . . . ?
C6 C5 C4 Fe1 -60.1(3) . . . . ?
C6 C5 C4 C3 0.0(5) . . . . ?
C34 N3 C38 C37 2.7(7) . . . . ?
C34 C35 C36 C37 2.1(7) . . . . ?
C34 C35 C36 C39 -177.7(4) . . . . ?
C7 C6 C5 Fe1 -58.4(3) . . . . ?
C7 C6 C5 C4 1.2(5) . . . . ?
C84 P4 C85 C86 15.5(5) . . . . ?
C84 P4 C85 C90 -165.2(4) . . . . ?
C84 P4 C91 C92 134.1(4) . . . . ?
C84 P4 C91 C96 -45.2(5) . . . . ?
C85 P4 C84 C83 77.0(3) . . . . ?
C85 P4 C91 C92 -118.1(5) . . . . ?
C85 P4 C91 C96 62.6(5) . . . . ?
C85 C86 C87 C88 -0.3(11) . . . . ?
C85 C90 C89 C88 -0.3(11) . . . . ?
C59 C60 C61 C62 0.9(7) . . . . ?
C59 C60 C63 C64 25.5(8) . . . . ?
C59 C60 C63 C65 -107.9(7) . . . . ?
C13 C8 C9 C10 -0.6(7) . . . . ?
C13 C12 C11 C10 -0.7(8) . . . . ?
C52 C53 C54 N5 0.6(8) . . . . ?
C9 C8 C13 C12 0.3(7) . . . . ?
C9 C10 C11 C12 0.4(8) . . . . ?
C53 C52 C55 C56 64.4(6) . . . . ?
C53 C52 C55 C57 -60.8(7) . . . . ?
C15 C16 C17 C18 -0.2(7) . . . . ?
C5 C6 C7 Fe1 60.0(3) . . . . ?
C5 C6 C7 C3 -1.9(5) . . . . ?
C5 C4 C3 Fe1 -60.7(3) . . . . ?
C5 C4 C3 C7 -1.2(5) . . . . ?
C62 N6 C58 C59 -0.2(6) . . . . ?
C16 C17 C18 C19 1.1(7) . . . . ?
C76 C75 C74 C73 -0.9(7) . . . . ?
C36 C35 C34 N3 -0.8(7) . . . . ?
C23 C22 C27 C26 0.0(8) . . . . ?
C23 C24 C25 C26 0.9(9) . . . . ?
C58 N6 C62 C61 -0.2(6) . . . . ?
C58 C59 C60 C61 -1.3(7) . . . . ?
C58 C59 C60 C63 179.6(5) . . . . ?
C47 C44 C43 C42 179.5(5) . . . . ?
C55 C52 C53 C54 177.8(5) . . . . ?
C79 C78 C77 P3 -179.0(3) . . . . ?
C79 C78 C77 C82 -2.4(6) . . . . ?
C60 C59 C58 N6 1.0(7) . . . . ?
C54 N5 C50 C51 -0.9(7) . . . . ?
C91 P4 C84 C83 -177.7(3) . . . . ?
C91 P4 C85 C86 -91.3(5) . . . . ?
C91 P4 C85 C90 88.0(5) . . . . ?
C91 C92 C93 C94 0.7(10) . . . . ?
C42 N4 C46 C45 0.0(7) . . . . ?
C30 C29 C28 P2 -179.2(3) . . . . ?
C30 C29 C28 C33 -0.1(7) . . . . ?
C30 C31 C32 C33 1.0(7) . . . . ?
C43 C44 C47 C48 -52.9(7) . . . . ?
C43 C44 C47 C49 71.8(6) . . . . ?
C27 C22 C23 C24 0.4(8) . . . . ?
C27 C26 C25 C24 -0.4(9) . . . . ?
C20 P1 C14 C19 -134.0(4) . . . . ?
C20 P1 C14 C15 51.2(4) . . . . ?
C20 P1 C8 C13 -145.7(4) . . . . ?
C20 P1 C8 C9 39.7(4) . . . . ?
C69 C68 C67 Fe2 -61.6(3) . . . . ?
C69 C68 C67 C66 -1.8(5) . . . . ?
C61 C60 C63 C64 -153.6(5) . . . . ?
C61 C60 C63 C65 73.0(8) . . . . ?
C86 C85 C90 C89 0.6(9) . . . . ?
C41 C39 C36 C37 -136.6(5) . . . . ?
C41 C39 C36 C35 43.1(6) . . . . ?
C18 C19 C14 P1 -175.3(4) . . . . ?
C18 C19 C14 C15 -0.5(7) . . . . ?
C92 C91 C96 C95 2.9(9) . . . . ?
C94 C95 C96 C91 -0.8(9) . . . . ?
C25 C24 C23 C22 -0.9(9) . . . . ?
C95 C94 C93 C92 1.4(10) . . . . ?
C90 C85 C86 C87 -0.3(9) . . . . ?
C96 C91 C92 C93 -2.8(9) . . . . ?
C63 C60 C61 C62 -180.0(5) . . . . ?
C89 C88 C87 C86 0.6(11) . . . . ?
C40 C39 C36 C37 98.5(5) . . . . ?
C40 C39 C36 C35 -81.7(6) . . . . ?
C93 C94 C95 C96 -1.3(10) . . . . ?
C87 C88 C89 C90 -0.3(11) . . . . ?

loop_
_platon_squeeze_void_nr
_platon_squeeze_void_average_x
_platon_squeeze_void_average_y
_platon_squeeze_void_average_z
_platon_squeeze_void_volume
_platon_squeeze_void_count_electrons
_platon_squeeze_void_content
1 0.005 0.000 0.500 708 116 ' '
2 -0.007 0.007 0.146 8 0 ' '
3 0.011 0.500 0.000 708 116 ' '
4 -0.007 0.493 0.646 8 0 ' '
5 0.007 0.507 0.354 8 0 ' '
6 0.007 0.993 0.854 8 0 ' '
7 -0.017 0.071 0.145 11 0 ' '
8 -0.017 0.429 0.645 11 0 ' '
9 0.014 0.549 0.558 8 0 ' '
10 0.017 0.571 0.355 11 0 ' '
11 0.017 0.929 0.855 11 0 ' '
12 0.014 0.951 0.058 8 0 ' '
13 0.500 0.500 0.500 270 91 ' '
14 0.500 1.000 0.000 270 91 ' '
15 0.986 0.049 0.942 8 0 ' '
16 0.986 0.451 0.442 8 0 ' '
